data_7251386
loop_
_publ_author_name
'Junior, Ronaldo Gon\,calves de Freitas'
'Duarte, Vitor'
'Almeida, Leonardo R.'
'Santana Wenceslau, Patricia Rafaella'
'Aquino, Gilberto Benedito'
'Valverde, Clodoaldo'
'Napolitano, Hamilton'

_publ_section_title
;
 Comprehensive Structural Insights into Nitro-Substituted Azines as
 Potential Antioxidant Additives for Biodiesel
;
_journal_name_full CrystEngComm
_journal_paper_doi 10.1039/D5CE00915D
_journal_year 2025
_chemical_formula_moiety 'C16 H14 N4 O4'
_chemical_formula_sum 'C16 H14 N4 O4'
_chemical_formula_weight 326.31
_chemical_name_common Azines
_chemical_name_systematic (1E,2E)-bis[1-(4-nitrophenyl)-ethylidene]-hydrazine
_space_group_crystal_system orthorhombic
_space_group_IT_number 60
_space_group_name_Hall '-P 2n 2ab'
_space_group_name_H-M_alt 'P b c n'
_atom_sites_solution_hydrogens mixed
_audit_creation_date 2025-01-02
_audit_creation_method
;
Olex2 1.5
(compiled 2024.02.16 svn.r378c4104 for OlexSys, GUI svn.r6928)
;
_audit_update_record
;
2025-09-02 deposited with the CCDC.	2025-11-27 downloaded from the CCDC.
;
_cell_angle_alpha 90
_cell_angle_beta 90
_cell_angle_gamma 90
_cell_formula_units_Z 8
_cell_length_a 12.680(5)
_cell_length_b 11.488(8)
_cell_length_c 20.223(11)
_cell_measurement_reflns_used 48866
_cell_measurement_temperature 293(2)
_cell_measurement_theta_max 60
_cell_measurement_theta_min 2
_cell_volume 2946(3)
_computing_molecular_graphics 'Olex2 1.5 (Dolomanov et al., 2009)'
_computing_publication_material 'Olex2 1.5 (Dolomanov et al., 2009)'
_computing_structure_refinement 'SHELXL 2019/3 (Sheldrick, 2015)'
_diffrn_ambient_temperature 293(2)
_diffrn_measured_fraction_theta_full 0.976
_diffrn_measured_fraction_theta_max 0.803
_diffrn_measurement_device_type 'Pilatus 2M detector'
_diffrn_radiation_type Synchrotron
_diffrn_radiation_wavelength 0.67019
_diffrn_reflns_av_R_equivalents 0.0461
_diffrn_reflns_av_unetI/netI 0.0230
_diffrn_reflns_Laue_measured_fraction_full 0.976
_diffrn_reflns_Laue_measured_fraction_max 0.803
_diffrn_reflns_limit_h_max 14
_diffrn_reflns_limit_h_min -14
_diffrn_reflns_limit_k_max 15
_diffrn_reflns_limit_k_min -15
_diffrn_reflns_limit_l_max 26
_diffrn_reflns_limit_l_min -26
_diffrn_reflns_number 48828
_diffrn_reflns_point_group_measured_fraction_full 0.976
_diffrn_reflns_point_group_measured_fraction_max 0.803
_diffrn_reflns_theta_full 23.710
_diffrn_reflns_theta_max 30.032
_diffrn_reflns_theta_min 1.899
_exptl_absorpt_coefficient_mu 0.096
_exptl_crystal_density_diffrn 1.472
_exptl_crystal_description block
_exptl_crystal_F_000 1360
_refine_diff_density_max 0.500
_refine_diff_density_min -0.346
_refine_diff_density_rms 0.071
_refine_ls_extinction_coef 0.025(2)
_refine_ls_extinction_expression Fc^*^=kFc[1+0.001xFc^2^\l^3^/sin(2\q)]^-1/4^
_refine_ls_extinction_method 'SHELXL-2019/2 (Sheldrick 2019)'
_refine_ls_goodness_of_fit_ref 1.064
_refine_ls_hydrogen_treatment mixed
_refine_ls_matrix_type full
_refine_ls_number_parameters 224
_refine_ls_number_reflns 4136
_refine_ls_number_restraints 0
_refine_ls_restrained_S_all 1.064
_refine_ls_R_factor_all 0.0446
_refine_ls_R_factor_gt 0.0434
_refine_ls_shift/su_max 0.001
_refine_ls_shift/su_mean 0.000
_refine_ls_structure_factor_coef Fsqd
_refine_ls_weighting_details 'w=1/[\s^2^(Fo^2^)+(0.0786P)^2^+0.4931P] where P=(Fo^2^+2Fc^2^)/3'
_refine_ls_weighting_scheme calc
_refine_ls_wR_factor_gt 0.1248
_refine_ls_wR_factor_ref 0.1259
_reflns_Friedel_coverage 0.000
_reflns_number_gt 3926
_reflns_number_total 4136
_reflns_threshold_expression 'I > 2\s(I)'
_cod_data_source_file d5ce00915d2.cif
_cod_data_source_block cps4615-1-08_0001_run0_hkl4_sg60
_cod_database_code 7251386
_shelx_shelxl_version_number 2019/3
_shelx_space_group_comment
;
The symmetry employed for this shelxl refinement is uniquely defined
by the following loop, which should always be used as a source of
symmetry information in preference to the above space-group names.
They are only intended as comments.
;
_olex2_refinement_description
;
1. Fixed Uiso
 At 1.2 times of:
  All C(H) groups
 At 1.5 times of:
  All C(H,H,H) groups
2.a Aromatic/amide H refined with riding coordinates:
 C6(H6), C5(H5), C12(H12), C3(H3), C2(H2), C13(H13), C15(H15)
2.b Idealised Me refined as rotating group:
 C8(H8A,H8B,H8C), C10(H10A,H10B,H10C)
;
_olex2_submission_special_instructions 'No special instructions were received'

loop_
_space_group_symop_operation_xyz
'x, y, z'
'-x+1/2, -y+1/2, z+1/2'
'x+1/2, -y+1/2, -z'
'-x, y, -z+1/2'
'-x, -y, -z'
'x-1/2, y-1/2, -z-1/2'
'-x-1/2, y-1/2, z'
'x, -y, z-1/2'

loop_
_atom_site_label
_atom_site_type_symbol
_atom_site_fract_x
_atom_site_fract_y
_atom_site_fract_z
_atom_site_U_iso_or_equiv
_atom_site_adp_type
_atom_site_occupancy
_atom_site_site_symmetry_order
_atom_site_calc_flag
_atom_site_refinement_flags_posn
_atom_site_refinement_flags_adp
_atom_site_refinement_flags_occupancy
_atom_site_disorder_assembly
_atom_site_disorder_group
N2 N 0.13976(6) 0.70857(6) 0.09119(3) 0.02359(17) Uani 1 1 d . . . . .
O1 O 0.13598(6) 0.16153(6) -0.08223(4) 0.03425(18) Uani 1 1 d . . . . .
N1 N 0.13785(6) 0.26505(7) -0.09792(4) 0.02503(17) Uani 1 1 d . . . . .
O2 O 0.14385(6) 0.29966(6) -0.15537(3) 0.03137(17) Uani 1 1 d . . . . .
C7 C 0.11631(7) 0.60356(7) 0.10898(4) 0.02098(17) Uani 1 1 d . . . . .
N3 N 0.14266(6) 0.78926(6) 0.14263(3) 0.02377(17) Uani 1 1 d . . . . .
O3 O 0.12390(7) 1.33719(6) 0.31659(4) 0.0407(2) Uani 1 1 d . . . . .
C1 C 0.13267(7) 0.35203(7) -0.04486(4) 0.02247(17) Uani 1 1 d . . . . .
C14 C 0.13455(7) 1.14698(7) 0.27884(4) 0.02336(18) Uani 1 1 d . . . . .
N4 N 0.12675(7) 1.23364(7) 0.33195(4) 0.02797(18) Uani 1 1 d . . . . .
C11 C 0.13392(6) 0.98371(7) 0.17832(4) 0.01961(16) Uani 1 1 d . . . . .
O4 O 0.12184(6) 1.19878(7) 0.38949(3) 0.03560(18) Uani 1 1 d . . . . .
C4 C 0.12098(6) 0.51544(7) 0.05513(4) 0.02014(16) Uani 1 1 d . . . . .
C16 C 0.13635(7) 1.10272(7) 0.16379(4) 0.02249(17) Uani 1 1 d . . . . .
C9 C 0.12714(6) 0.89576(7) 0.12456(4) 0.02032(17) Uani 1 1 d . . . . .
C6 C 0.15597(7) 0.46715(7) -0.05957(4) 0.02376(18) Uani 1 1 d . . . . .
H6 H 0.175004 0.489179 -0.102185 0.029 Uiso 1 1 calc R U . . .
C5 C 0.15014(7) 0.54831(7) -0.00914(4) 0.02322(17) Uani 1 1 d . . . . .
H5 H 0.165792 0.625856 -0.017985 0.028 Uiso 1 1 calc R U . . .
C8 C 0.08604(7) 0.56632(7) 0.17759(4) 0.02560(18) Uani 1 1 d . . . . .
H8A H 0.090064 0.631907 0.206903 0.038 Uiso 1 1 calc R U . . .
H8B H 0.133425 0.506659 0.192488 0.038 Uiso 1 1 calc R U . . .
H8C H 0.015282 0.536606 0.177242 0.038 Uiso 1 1 calc R U . . .
C12 C 0.13571(7) 0.94854(7) 0.24477(4) 0.02266(18) Uani 1 1 d . . . . .
H12 H 0.137299 0.869625 0.254983 0.027 Uiso 1 1 calc R U . . .
C3 C 0.09619(7) 0.39866(7) 0.06752(4) 0.02489(18) Uani 1 1 d . . . . .
H3 H 0.075324 0.376142 0.109713 0.030 Uiso 1 1 calc R U . . .
C2 C 0.10241(8) 0.31619(7) 0.01755(4) 0.02633(19) Uani 1 1 d . . . . .
H2 H 0.086566 0.238519 0.025875 0.032 Uiso 1 1 calc R U . . .
C10 C 0.09979(7) 0.93508(7) 0.05580(4) 0.02562(18) Uani 1 1 d . . . . .
H10A H 0.098450 0.869044 0.026724 0.038 Uiso 1 1 calc R U . . .
H10B H 0.151752 0.989705 0.040657 0.038 Uiso 1 1 calc R U . . .
H10C H 0.031708 0.971622 0.056093 0.038 Uiso 1 1 calc R U . . .
C13 C 0.13513(7) 1.02999(7) 0.29539(4) 0.02408(18) Uani 1 1 d . . . . .
H13 H 0.135134 1.006596 0.339421 0.029 Uiso 1 1 calc R U . . .
C15 C 0.13764(7) 1.18517(7) 0.21402(4) 0.02474(18) Uani 1 1 d . . . . .
H15 H 0.140529 1.264220 0.204280 0.030 Uiso 1 1 calc R U . . .
H16 H 0.1400(11) 1.1278(12) 0.1186(6) 0.041(4) Uiso 1 1 d . . . . .

loop_
_atom_site_aniso_label
_atom_site_aniso_U_11
_atom_site_aniso_U_22
_atom_site_aniso_U_33
_atom_site_aniso_U_23
_atom_site_aniso_U_13
_atom_site_aniso_U_12
N2 0.0317(4) 0.0216(3) 0.0175(3) -0.0011(2) -0.0020(2) 0.0012(2)
O1 0.0442(5) 0.0214(3) 0.0372(4) -0.0045(3) 0.0015(3) 0.0025(2)
N1 0.0244(4) 0.0243(3) 0.0264(3) -0.0041(3) -0.0001(2) 0.0022(2)
O2 0.0377(4) 0.0337(4) 0.0227(3) -0.0049(2) 0.0003(2) 0.0025(3)
C7 0.0216(4) 0.0234(4) 0.0179(3) 0.0004(3) -0.0007(2) 0.0019(3)
N3 0.0321(4) 0.0217(3) 0.0176(3) -0.0013(2) -0.0024(2) 0.0011(2)
O3 0.0584(5) 0.0253(3) 0.0384(4) -0.0069(3) -0.0007(3) 0.0056(3)
C1 0.0235(5) 0.0222(4) 0.0217(4) -0.0021(3) -0.0011(3) 0.0031(3)
C14 0.0228(5) 0.0247(4) 0.0226(4) -0.0032(3) -0.0001(3) 0.0005(3)
N4 0.0291(4) 0.0287(4) 0.0260(4) -0.0053(3) -0.0001(3) 0.0024(3)
C11 0.0199(4) 0.0213(4) 0.0177(3) 0.0016(2) -0.0006(2) -0.0005(2)
O4 0.0441(5) 0.0396(4) 0.0231(3) -0.0064(3) 0.0024(3) 0.0011(3)
C4 0.0212(4) 0.0211(4) 0.0181(3) 0.0010(2) -0.0005(2) 0.0016(2)
C16 0.0260(5) 0.0218(4) 0.0197(3) 0.0029(3) -0.0002(2) 0.0001(3)
C9 0.0212(4) 0.0226(4) 0.0172(3) 0.0016(3) -0.0009(2) -0.0013(2)
C6 0.0271(4) 0.0239(4) 0.0203(3) -0.0001(3) 0.0025(3) 0.0000(3)
C5 0.0274(4) 0.0223(3) 0.0200(3) 0.0009(3) 0.0018(3) -0.0008(3)
C8 0.0312(5) 0.0268(4) 0.0188(3) 0.0002(3) 0.0031(3) -0.0017(3)
C12 0.0269(5) 0.0228(4) 0.0183(3) 0.0021(3) -0.0012(3) -0.0009(3)
C3 0.0328(5) 0.0222(4) 0.0197(3) 0.0022(3) 0.0011(3) -0.0003(3)
C2 0.0351(5) 0.0199(3) 0.0239(4) 0.0011(3) -0.0004(3) 0.0008(3)
C10 0.0340(5) 0.0255(4) 0.0174(3) 0.0030(3) -0.0035(3) -0.0022(3)
C13 0.0270(5) 0.0262(4) 0.0190(3) 0.0010(3) -0.0006(3) -0.0008(3)
C15 0.0272(5) 0.0224(4) 0.0246(4) 0.0004(3) -0.0004(3) 0.0005(3)

loop_
_atom_type_symbol
_atom_type_description
_atom_type_scat_dispersion_real
_atom_type_scat_dispersion_imag
_atom_type_scat_source
C C 0.0026 0.0014 'International Tables Vol C Tables 4.2.6.8 and 6.1.1.4'
N N 0.0056 0.0028 'International Tables Vol C Tables 4.2.6.8 and 6.1.1.4'
O O 0.0101 0.0054 'International Tables Vol C Tables 4.2.6.8 and 6.1.1.4'
H H 0.0000 0.0000 'International Tables Vol C Tables 4.2.6.8 and 6.1.1.4'

loop_
_geom_angle_atom_site_label_1
_geom_angle_atom_site_label_2
_geom_angle_atom_site_label_3
_geom_angle
_geom_angle_site_symmetry_1
_geom_angle_site_symmetry_3
_geom_angle_publ_flag
C7 N2 N3 114.75(8) . . ?
O1 N1 C1 117.93(8) . . ?
O2 N1 O1 123.83(8) . . ?
O2 N1 C1 118.24(8) . . ?
N2 C7 C4 114.95(8) . . ?
N2 C7 C8 125.55(7) . . ?
C4 C7 C8 119.51(8) . . ?
C9 N3 N2 114.50(8) . . ?
C6 C1 N1 118.87(8) . . ?
C2 C1 N1 118.51(8) . . ?
C2 C1 C6 122.61(7) . . ?
C13 C14 N4 118.79(8) . . ?
C15 C14 N4 118.71(8) . . ?
C15 C14 C13 122.46(8) . . ?
O3 N4 C14 118.25(8) . . ?
O3 N4 O4 123.45(8) . . ?
O4 N4 C14 118.29(9) . . ?
C16 C11 C9 120.79(8) . . ?
C16 C11 C12 118.83(7) . . ?
C12 C11 C9 120.36(8) . . ?
C5 C4 C7 120.35(8) . . ?
C3 C4 C7 120.78(7) . . ?
C3 C4 C5 118.87(7) . . ?
C11 C16 H16 119.6(8) . . ?
C15 C16 C11 120.88(8) . . ?
C15 C16 H16 119.4(8) . . ?
N3 C9 C11 115.33(8) . . ?
N3 C9 C10 125.57(7) . . ?
C11 C9 C10 119.06(8) . . ?
C1 C6 H6 120.9 . . ?
C5 C6 C1 118.22(8) . . ?
C5 C6 H6 120.9 . . ?
C4 C5 H5 119.5 . . ?
C6 C5 C4 121.02(8) . . ?
C6 C5 H5 119.5 . . ?
C7 C8 H8A 109.5 . . ?
C7 C8 H8B 109.5 . . ?
C7 C8 H8C 109.5 . . ?
H8A C8 H8B 109.5 . . ?
H8A C8 H8C 109.5 . . ?
H8B C8 H8C 109.5 . . ?
C11 C12 H12 119.6 . . ?
C13 C12 C11 120.83(8) . . ?
C13 C12 H12 119.6 . . ?
C4 C3 H3 119.6 . . ?
C2 C3 C4 120.73(8) . . ?
C2 C3 H3 119.6 . . ?
C1 C2 C3 118.53(8) . . ?
C1 C2 H2 120.7 . . ?
C3 C2 H2 120.7 . . ?
C9 C10 H10A 109.5 . . ?
C9 C10 H10B 109.5 . . ?
C9 C10 H10C 109.5 . . ?
H10A C10 H10B 109.5 . . ?
H10A C10 H10C 109.5 . . ?
H10B C10 H10C 109.5 . . ?
C14 C13 C12 118.44(8) . . ?
C14 C13 H13 120.8 . . ?
C12 C13 H13 120.8 . . ?
C14 C15 C16 118.46(8) . . ?
C14 C15 H15 120.8 . . ?
C16 C15 H15 120.8 . . ?

loop_
_geom_bond_atom_site_label_1
_geom_bond_atom_site_label_2
_geom_bond_distance
_geom_bond_site_symmetry_2
_geom_bond_publ_flag
N2 C7 1.2935(13) . ?
N2 N3 1.3939(12) . ?
O1 N1 1.2311(13) . ?
N1 O2 1.2304(12) . ?
N1 C1 1.4676(12) . ?
C7 C4 1.4881(12) . ?
C7 C8 1.5018(13) . ?
N3 C9 1.2920(13) . ?
O3 N4 1.2300(13) . ?
C1 C6 1.3873(14) . ?
C1 C2 1.3821(13) . ?
C14 N4 1.4677(12) . ?
C14 C13 1.3851(14) . ?
C14 C15 1.3829(13) . ?
N4 O4 1.2322(12) . ?
C11 C16 1.3987(14) . ?
C11 C9 1.4867(12) . ?
C11 C12 1.4034(12) . ?
C4 C5 1.4031(12) . ?
C4 C3 1.4005(14) . ?
C16 C15 1.3889(12) . ?
C16 H16 0.960(13) . ?
C9 C10 1.5026(12) . ?
C6 H6 0.9300 . ?
C6 C5 1.3839(12) . ?
C5 H5 0.9300 . ?
C8 H8A 0.9600 . ?
C8 H8B 0.9600 . ?
C8 H8C 0.9600 . ?
C12 H12 0.9300 . ?
C12 C13 1.3870(12) . ?
C3 H3 0.9300 . ?
C3 C2 1.3874(12) . ?
C2 H2 0.9300 . ?
C10 H10A 0.9600 . ?
C10 H10B 0.9600 . ?
C10 H10C 0.9600 . ?
C13 H13 0.9300 . ?
C15 H15 0.9300 . ?

loop_
_geom_torsion_atom_site_label_1
_geom_torsion_atom_site_label_2
_geom_torsion_atom_site_label_3
_geom_torsion_atom_site_label_4
_geom_torsion
_geom_torsion_site_symmetry_1
_geom_torsion_site_symmetry_2
_geom_torsion_site_symmetry_3
_geom_torsion_site_symmetry_4
_geom_torsion_publ_flag
N2 C7 C4 C5 0.60(11) . . . . ?
N2 C7 C4 C3 -179.23(8) . . . . ?
N2 N3 C9 C11 -177.80(7) . . . . ?
N2 N3 C9 C10 4.48(12) . . . . ?
O1 N1 C1 C6 167.06(8) . . . . ?
O1 N1 C1 C2 -14.36(12) . . . . ?
N1 C1 C6 C5 179.61(7) . . . . ?
N1 C1 C2 C3 -179.18(8) . . . . ?
O2 N1 C1 C6 -12.91(11) . . . . ?
O2 N1 C1 C2 165.67(8) . . . . ?
C7 N2 N3 C9 -155.71(9) . . . . ?
C7 C4 C5 C6 179.28(8) . . . . ?
C7 C4 C3 C2 -178.83(8) . . . . ?
N3 N2 C7 C4 -175.62(7) . . . . ?
N3 N2 C7 C8 4.32(12) . . . . ?
C1 C6 C5 C4 -0.30(12) . . . . ?
N4 C14 C13 C12 175.94(8) . . . . ?
N4 C14 C15 C16 -174.83(8) . . . . ?
C11 C16 C15 C14 -1.16(12) . . . . ?
C11 C12 C13 C14 -1.07(12) . . . . ?
C4 C3 C2 C1 -0.59(13) . . . . ?
C16 C11 C9 N3 169.20(8) . . . . ?
C16 C11 C9 C10 -12.93(11) . . . . ?
C16 C11 C12 C13 2.85(12) . . . . ?
C9 C11 C16 C15 176.93(7) . . . . ?
C9 C11 C12 C13 -175.80(8) . . . . ?
C6 C1 C2 C3 -0.66(14) . . . . ?
C5 C4 C3 C2 1.34(13) . . . . ?
C8 C7 C4 C5 -179.34(8) . . . . ?
C8 C7 C4 C3 0.82(12) . . . . ?
C12 C11 C16 C15 -1.71(12) . . . . ?
C12 C11 C9 N3 -12.18(11) . . . . ?
C12 C11 C9 C10 165.70(8) . . . . ?
C3 C4 C5 C6 -0.89(12) . . . . ?
C2 C1 C6 C5 1.10(13) . . . . ?
C13 C14 N4 O3 -178.38(9) . . . . ?
C13 C14 N4 O4 0.56(12) . . . . ?
C13 C14 C15 C16 3.05(13) . . . . ?
C15 C14 N4 O3 -0.42(13) . . . . ?
C15 C14 N4 O4 178.52(8) . . . . ?
C15 C14 C13 C12 -1.94(13) . . . . ?
